data_4316348
loop_
_publ_author_name
'May Nyman'
'Mark A. Rodriguez'
'Charles F. Campana'

_publ_contact_author_address
; 
PO Box 5800
Sandia National Laboratories
Albuquerque, New Mexico  87185  USA
;
_publ_contact_author_email mdnyman@sandia.gov
_publ_contact_author_fax 1-505-844-9781
_publ_contact_author_name 'May Nyman'
_publ_contact_author_phone 1-505-284-4484
_publ_section_title
;
 Self-Assembly of Alkali-Uranyl-Peroxide Clusters
;
_journal_name_full 'Inorganic Chemistry'
_journal_page_first 7748
_journal_page_last 7755
_journal_paper_doi 10.1021/ic1005192
_journal_volume 49
_journal_year 2010
_chemical_formula_moiety 'O6 U, 4(O8 U), 0.08(O6), 0.11(O24), 0.17(Li12), 34(O)'
_chemical_formula_sum 'Li18 O76.64 U5'
_chemical_formula_weight 2541.31
_chemical_name_common 'lithium uranyl salt'
_chemical_name_systematic
;
 ?
;
_space_group_IT_number 221
_symmetry_cell_setting cubic
_symmetry_space_group_name_Hall '-P 4 2 3'
_symmetry_space_group_name_H-M 'P m -3 m'
_atom_sites_solution_primary direct
_atom_sites_solution_secondary difmap
_audit_creation_method SHELXL-97
_cell_angle_alpha 90.00
_cell_angle_beta 90.00
_cell_angle_gamma 90.00
_cell_formula_units_Z 3
_cell_length_a 17.4598(11)
_cell_length_b 17.4598(11)
_cell_length_c 17.4598(11)
_cell_measurement_reflns_used 100
_cell_measurement_temperature 173(2)
_cell_measurement_theta_max 23.28
_cell_measurement_theta_min 1.0
_cell_volume 5322.5(6)
_computing_structure_refinement 'SHELXL-97 (Sheldrick, 1997)'
_diffrn_ambient_temperature 173(2)
_diffrn_measured_fraction_theta_full 1.000
_diffrn_measured_fraction_theta_max 1.000
_diffrn_radiation_monochromator graphite
_diffrn_radiation_source 'fine-focus sealed tube'
_diffrn_radiation_type MoK\a
_diffrn_radiation_wavelength 0.71073
_diffrn_reflns_av_R_equivalents 0.0316
_diffrn_reflns_av_sigmaI/netI 0.0074
_diffrn_reflns_limit_h_max 19
_diffrn_reflns_limit_h_min -19
_diffrn_reflns_limit_k_max 19
_diffrn_reflns_limit_k_min -19
_diffrn_reflns_limit_l_max 19
_diffrn_reflns_limit_l_min -19
_diffrn_reflns_number 33034
_diffrn_reflns_theta_full 23.28
_diffrn_reflns_theta_max 23.28
_diffrn_reflns_theta_min 1.17
_exptl_absorpt_coefficient_mu 11.493
_exptl_absorpt_correction_T_max 0.3928
_exptl_absorpt_correction_T_min 0.3928
_exptl_absorpt_correction_type empirical
_exptl_absorpt_process_details SADABS
_exptl_crystal_colour yellow
_exptl_crystal_density_diffrn 2.319
_exptl_crystal_density_method 'not measured'
_exptl_crystal_description dodecahedron
_exptl_crystal_F_000 3286
_exptl_crystal_size_max 0.10
_exptl_crystal_size_mid 0.10
_exptl_crystal_size_min 0.10
_refine_diff_density_max 1.748
_refine_diff_density_min -1.429
_refine_diff_density_rms 0.286
_refine_ls_extinction_method none
_refine_ls_goodness_of_fit_ref 1.331
_refine_ls_matrix_type full
_refine_ls_number_parameters 96
_refine_ls_number_reflns 836
_refine_ls_number_restraints 0
_refine_ls_restrained_S_all 1.331
_refine_ls_R_factor_all 0.0342
_refine_ls_R_factor_gt 0.0308
_refine_ls_shift/su_max 0.006
_refine_ls_shift/su_mean 0.001
_refine_ls_structure_factor_coef Fsqd
_refine_ls_weighting_details 'calc w=1/[\s^2^(Fo^2^)+(0.0701P)^2^+43.8593P] where P=(Fo^2^+2Fc^2^)/3'
_refine_ls_weighting_scheme calc
_refine_ls_wR_factor_gt 0.1002
_refine_ls_wR_factor_ref 0.1215
_reflns_number_gt 818
_reflns_number_total 836
_reflns_threshold_expression >2sigma(I)
_cod_data_source_file ic1005192_si_002.cif
_cod_data_source_block 10dc161pp
_cod_database_code 4316348

loop_
_symmetry_equiv_pos_as_xyz
'x, y, z'
'x, -y, -z'
'-x, -y, z'
'-x, y, -z'
'-y, x, z'
'y, x, -z'
'y, -x, z'
'-y, -x, -z'
'y, z, x'
'-y, -z, x'
'y, -z, -x'
'-y, z, -x'
'-z, y, x'
'-z, -y, -x'
'z, -y, x'
'z, y, -x'
'z, x, y'
'-z, x, -y'
'-z, -x, y'
'z, -x, -y'
'-x, -z, -y'
'-x, z, y'
'x, -z, y'
'x, z, -y'
'-x, -y, -z'
'-x, y, z'
'x, y, -z'
'x, -y, z'
'y, -x, -z'
'-y, -x, z'
'-y, x, -z'
'y, x, z'
'-y, -z, -x'
'y, z, -x'
'-y, z, x'
'y, -z, x'
'z, -y, -x'
'z, y, x'
'-z, y, -x'
'-z, -y, x'
'-z, -x, -y'
'z, -x, y'
'z, x, -y'
'-z, x, y'
'x, z, y'
'x, -z, -y'
'-x, z, -y'
'-x, -z, y'

loop_
_atom_site_label
_atom_site_type_symbol
_atom_site_fract_x
_atom_site_fract_y
_atom_site_fract_z
_atom_site_U_iso_or_equiv
_atom_site_adp_type
_atom_site_occupancy
_atom_site_symmetry_multiplicity
_atom_site_calc_flag
_atom_site_refinement_flags
_atom_site_disorder_assembly
_atom_site_disorder_group
U1 U 0.79888(2) 0.79888(2) 0.5000 0.0180(3) Uani 1 4 d S . .
U2 U 0.5000 1.0000 0.5000 0.0156(4) Uani 1 16 d S . .
O1 O 0.8670(3) 0.8670(3) 0.5921(5) 0.0270(19) Uani 1 2 d S . .
O2 O 0.7117(3) 0.7117(3) 0.5431(5) 0.0257(19) Uani 1 2 d S . .
O3 O 0.7241(5) 0.8740(5) 0.5000 0.0265(19) Uani 1 2 d S . .
O4 O 0.8130(4) 0.8130(4) 0.6308(5) 0.029(2) Uani 1 2 d S . .
O5 O 0.7832(5) 1.0000 0.6028(6) 0.035(2) Uani 1 2 d S . .
O6 O 0.6877(4) 0.8872(5) 0.6877(4) 0.037(2) Uani 1 2 d S . .
O7 O 0.7825(5) 0.5840(4) 0.5840(4) 0.034(2) Uani 1 2 d S . .
O8 O 0.5000 1.101(2) 0.5000 0.105(11) Uiso 1 8 d S . .
O9 O 0.4374(16) 1.0000 0.3850(16) 0.075(8) Uiso 0.50 2 d SP . .
Li1 Li 0.711(3) 1.0000 0.711(3) 0.034(18) Uiso 0.50 4 d SP . .
Li2 Li 0.885(2) 0.589(2) 0.631(2) 0.047(9) Uani 0.50 1 d P . .
O10 O 0.7900(11) 1.0000 0.7900(11) 0.041(7) Uani 0.50 4 d SP . .
Li4 Li 0.5000 1.212(2) 0.5000 0.026(10) Uani 1 8 d S . .
O11 O 0.4065(18) 0.460(2) 0.4065(18) 0.096(15) Uiso 0.33 2 d SP . .
O12 O 0.8693(16) 0.8693(16) 0.776(2) 0.103(10) Uiso 0.50 2 d SP . .
Li3 Li 0.724(2) 1.0000 0.5000 0.042(8) Uani 1 4 d S . .
OW1 O 0.9077(16) 0.9077(16) 0.743(2) 0.105(10) Uiso 0.50 2 d SP . .
Li5 Li 0.954(6) 1.0000 0.799(6) 0.05(3) Uiso 0.25 2 d SP . .
OW2 O 1.0000 1.0000 0.929(14) 0.25(16) Uiso 0.25 8 d SP . .
OW5 O 1.0000 1.0000 0.375(8) 0.19(5) Uiso 0.50 8 d SP . .
OW6 O 1.0000 1.0000 0.5000 0.24(10) Uiso 0.50 16 d SP . .

loop_
_atom_site_aniso_label
_atom_site_aniso_U_11
_atom_site_aniso_U_22
_atom_site_aniso_U_33
_atom_site_aniso_U_23
_atom_site_aniso_U_13
_atom_site_aniso_U_12
U1 0.0165(4) 0.0165(4) 0.0209(4) 0.000 0.000 0.0010(2)
U2 0.0184(5) 0.0100(6) 0.0184(5) 0.000 0.000 0.000
O1 0.025(3) 0.025(3) 0.032(5) 0.000(3) 0.000(3) -0.002(4)
O2 0.023(3) 0.023(3) 0.032(5) 0.001(3) 0.001(3) 0.001(3)
O3 0.022(4) 0.018(4) 0.039(5) 0.000 0.000 0.000(4)
O4 0.029(3) 0.029(3) 0.030(5) -0.001(3) -0.001(3) 0.002(4)
O5 0.046(5) 0.021(5) 0.040(6) 0.000 0.006(4) 0.000
O6 0.041(3) 0.029(5) 0.041(3) -0.001(3) 0.005(4) -0.001(3)
O7 0.046(5) 0.028(3) 0.028(3) 0.001(4) 0.008(3) 0.008(3)
Li2 0.043(18) 0.05(2) 0.043(18) -0.005(16) -0.003(16) 0.014(17)
O10 0.045(11) 0.035(16) 0.045(11) 0.000 -0.013(13) 0.000
Li4 0.025(14) 0.03(2) 0.025(14) 0.000 0.000 0.000
Li3 0.04(2) 0.025(17) 0.06(2) 0.000 0.000 0.000

loop_
_atom_type_symbol
_atom_type_description
_atom_type_scat_dispersion_real
_atom_type_scat_dispersion_imag
_atom_type_scat_source
H H 0.0000 0.0000 'International Tables Vol C Tables 4.2.6.8 and 6.1.1.4'
Li Li -0.0003 0.0001 'International Tables Vol C Tables 4.2.6.8 and 6.1.1.4'
O O 0.0106 0.0060 'International Tables Vol C Tables 4.2.6.8 and 6.1.1.4'
U U -9.6767 9.6646 'International Tables Vol C Tables 4.2.6.8 and 6.1.1.4'

loop_
_geom_angle_atom_site_label_1
_geom_angle_atom_site_label_2
_geom_angle_atom_site_label_3
_geom_angle
_geom_angle_site_symmetry_1
_geom_angle_site_symmetry_3
_geom_angle_publ_flag
O3 U1 O3 179.7(5) 6_556 . ?
O3 U1 O2 90.1(2) 6_556 27_556 ?
O3 U1 O2 90.1(2) . 27_556 ?
O3 U1 O2 90.1(2) 6_556 . ?
O3 U1 O2 90.1(2) . . ?
O2 U1 O2 38.5(5) 27_556 . ?
O3 U1 O4 89.98(4) 6_556 27_556 ?
O3 U1 O4 89.98(4) . 27_556 ?
O2 U1 O4 79.5(3) 27_556 27_556 ?
O2 U1 O4 118.0(3) . 27_556 ?
O3 U1 O4 89.98(4) 6_556 . ?
O3 U1 O4 89.98(4) . . ?
O2 U1 O4 118.0(3) 27_556 . ?
O2 U1 O4 79.5(3) . . ?
O4 U1 O4 162.6(5) 27_556 . ?
O3 U1 O1 89.91(18) 6_556 . ?
O3 U1 O1 89.91(18) . . ?
O2 U1 O1 155.5(3) 27_556 . ?
O2 U1 O1 117.0(3) . . ?
O4 U1 O1 125.0(3) 27_556 . ?
O4 U1 O1 37.6(3) . . ?
O3 U1 O1 89.91(18) 6_556 27_556 ?
O3 U1 O1 89.91(18) . 27_556 ?
O2 U1 O1 117.0(3) 27_556 27_556 ?
O2 U1 O1 155.5(3) . 27_556 ?
O4 U1 O1 37.6(3) 27_556 27_556 ?
O4 U1 O1 125.0(3) . 27_556 ?
O1 U1 O1 87.5(4) . 27_556 ?
O3 U1 Li2 30.5(5) 6_556 24_556 ?
O3 U1 Li2 149.6(6) . 24_556 ?
O2 U1 Li2 66.4(6) 27_556 24_556 ?
O2 U1 Li2 83.1(7) . 24_556 ?
O4 U1 Li2 67.7(6) 27_556 24_556 ?
O4 U1 Li2 117.5(6) . 24_556 ?
O1 U1 Li2 119.6(5) . 24_556 ?
O1 U1 Li2 84.6(7) 27_556 24_556 ?
O3 U1 Li2 149.6(5) 6_556 43_556 ?
O3 U1 Li2 30.5(5) . 43_556 ?
O2 U1 Li2 66.4(6) 27_556 43_556 ?
O2 U1 Li2 83.1(7) . 43_556 ?
O4 U1 Li2 67.7(6) 27_556 43_556 ?
O4 U1 Li2 117.5(6) . 43_556 ?
O1 U1 Li2 119.6(5) . 43_556 ?
O1 U1 Li2 84.6(7) 27_556 43_556 ?
Li2 U1 Li2 119.1(11) 24_556 43_556 ?
O3 U1 Li2 30.5(5) 6_556 45 ?
O3 U1 Li2 149.6(6) . 45 ?
O2 U1 Li2 83.1(7) 27_556 45 ?
O2 U1 Li2 66.4(6) . 45 ?
O4 U1 Li2 117.5(6) 27_556 45 ?
O4 U1 Li2 67.7(6) . 45 ?
O1 U1 Li2 84.6(7) . 45 ?
O1 U1 Li2 119.6(5) 27_556 45 ?
Li2 U1 Li2 50.4(12) 24_556 45 ?
Li2 U1 Li2 148.0(12) 43_556 45 ?
O3 U1 Li2 149.6(5) 6_556 17 ?
O3 U1 Li2 30.5(5) . 17 ?
O2 U1 Li2 83.1(7) 27_556 17 ?
O2 U1 Li2 66.4(6) . 17 ?
O4 U1 Li2 117.5(6) 27_556 17 ?
O4 U1 Li2 67.7(6) . 17 ?
O1 U1 Li2 84.6(7) . 17 ?
O1 U1 Li2 119.6(5) 27_556 17 ?
Li2 U1 Li2 148.0(12) 24_556 17 ?
Li2 U1 Li2 50.4(12) 43_556 17 ?
Li2 U1 Li2 119.1(11) 45 17 ?
O8 U2 O8 180.000(7) 25_676 . ?
O8 U2 O9 90.000(10) 25_676 38 ?
O8 U2 O9 90.000(7) . 38 ?
O8 U2 O9 90.000(7) 25_676 14_676 ?
O8 U2 O9 90.000(10) . 14_676 ?
O9 U2 O9 180.000(3) 38 14_676 ?
O8 U2 O9 90.000(6) 25_676 . ?
O8 U2 O9 90.000(3) . . ?
O9 U2 O9 32.9(13) 38 . ?
O9 U2 O9 147.1(13) 14_676 . ?
O8 U2 O9 90.000(9) 25_676 37_576 ?
O8 U2 O9 90.000(7) . 37_576 ?
O9 U2 O9 57.1(13) 38 37_576 ?
O9 U2 O9 122.9(13) 14_676 37_576 ?
O9 U2 O9 90.000(3) . 37_576 ?
O8 U2 O9 90.000(7) 25_676 13_655 ?
O8 U2 O9 90.000(9) . 13_655 ?
O9 U2 O9 122.9(13) 38 13_655 ?
O9 U2 O9 57.1(13) 14_676 13_655 ?
O9 U2 O9 90.000(3) . 13_655 ?
O9 U2 O9 180.000(3) 37_576 13_655 ?
O8 U2 O9 90.000(3) 25_676 26_655 ?
O8 U2 O9 90.000(6) . 26_655 ?
O9 U2 O9 90.0 38 26_655 ?
O9 U2 O9 90.000(4) 14_676 26_655 ?
O9 U2 O9 57.1(13) . 26_655 ?
O9 U2 O9 147.1(13) 37_576 26_655 ?
O9 U2 O9 32.9(13) 13_655 26_655 ?
O8 U2 O9 90.000(4) 25_676 25_676 ?
O8 U2 O9 90.000(6) . 25_676 ?
O9 U2 O9 147.1(13) 38 25_676 ?
O9 U2 O9 32.9(13) 14_676 25_676 ?
O9 U2 O9 180.000(5) . 25_676 ?
O9 U2 O9 90.000(1) 37_576 25_676 ?
O9 U2 O9 90.000(5) 13_655 25_676 ?
O9 U2 O9 122.9(13) 26_655 25_676 ?
O8 U2 O9 90.000(5) 25_676 2_576 ?
O8 U2 O9 90.000(4) . 2_576 ?
O9 U2 O9 90.000(5) 38 2_576 ?
O9 U2 O9 90.000(1) 14_676 2_576 ?
O9 U2 O9 122.9(13) . 2_576 ?
O9 U2 O9 32.9(13) 37_576 2_576 ?
O9 U2 O9 147.1(13) 13_655 2_576 ?
O9 U2 O9 180.000(5) 26_655 2_576 ?
O9 U2 O9 57.1(13) 25_676 2_576 ?
O8 U2 Li2 54.1(7) 25_676 31_656 ?
O8 U2 Li2 125.9(7) . 31_656 ?
O9 U2 Li2 44.1(8) 38 31_656 ?
O9 U2 Li2 135.9(8) 14_676 31_656 ?
O9 U2 Li2 36.3(7) . 31_656 ?
O9 U2 Li2 85.6(8) 37_576 31_656 ?
O9 U2 Li2 94.4(8) 13_655 31_656 ?
O9 U2 Li2 68.1(8) 26_655 31_656 ?
O9 U2 Li2 143.7(7) 25_676 31_656 ?
O9 U2 Li2 111.9(8) 2_576 31_656 ?
O8 U2 Li2 125.9(7) 25_676 42_575 ?
O8 U2 Li2 54.1(7) . 42_575 ?
O9 U2 Li2 143.7(7) 38 42_575 ?
O9 U2 Li2 36.3(7) 14_676 42_575 ?
O9 U2 Li2 135.9(8) . 42_575 ?
O9 U2 Li2 111.9(8) 37_576 42_575 ?
O9 U2 Li2 68.1(8) 13_655 42_575 ?
O9 U2 Li2 94.4(8) 26_655 42_575 ?
O9 U2 Li2 44.1(8) 25_676 42_575 ?
O9 U2 Li2 85.6(8) 2_576 42_575 ?
Li2 U2 Li2 162.2(12) 31_656 42_575 ?
O4 O1 U1 70.6(5) . . ?
O2 O2 U1 70.7(2) 27_556 . ?
U1 O3 Li3 135.0(11) . . ?
U1 O3 Li2 124.7(9) . 43_556 ?
Li3 O3 Li2 85.1(12) . 43_556 ?
U1 O3 Li2 124.7(9) . 17 ?
Li3 O3 Li2 85.1(12) . 17 ?
Li2 O3 Li2 87(2) 43_556 17 ?
O1 O4 U1 71.8(5) . . ?
Li3 O5 Li1 116(2) . . ?
Li2 O6 Li2 31(2) 32 17 ?
Li2 O6 Li1 107(2) 32 . ?
Li2 O6 Li1 107(2) 17 . ?
Li2 O7 Li2 31(2) 45 . ?
Li2 O7 Li4 106.4(16) 45 5_755 ?
Li2 O7 Li4 106.4(16) . 5_755 ?
U2 O8 Li4 180.000(14) . . ?
O9 O9 Li2 86.7(13) 38 31_656 ?
O9 O9 Li2 86.7(13) 38 8_676 ?
Li2 O9 Li2 150(3) 31_656 8_676 ?
O9 O9 Li3 164.8(9) 38 37_576 ?
Li2 O9 Li3 89.3(13) 31_656 37_576 ?
Li2 O9 Li3 89.3(13) 8_676 37_576 ?
O9 O9 U2 73.6(7) 38 . ?
Li2 O9 U2 103.0(14) 31_656 . ?
Li2 O9 U2 103.0(14) 8_676 . ?
Li3 O9 U2 121.6(13) 37_576 . ?
O9 O9 Li2 60.5(10) 38 18_656 ?
Li2 O9 Li2 26.3(17) 31_656 18_656 ?
Li2 O9 Li2 137(2) 8_676 18_656 ?
Li3 O9 Li2 114.7(11) 37_576 18_656 ?
U2 O9 Li2 94.1(12) . 18_656 ?
O9 O9 Li2 60.5(10) 38 41_676 ?
Li2 O9 Li2 137(2) 31_656 41_676 ?
Li2 O9 Li2 26.3(17) 8_676 41_676 ?
Li3 O9 Li2 114.7(11) 37_576 41_676 ?
U2 O9 Li2 94.1(12) . 41_676 ?
Li2 O9 Li2 115(2) 18_656 41_676 ?
O10 Li1 O6 106(2) . . ?
O10 Li1 O6 106(2) . 28_575 ?
O6 Li1 O6 148(4) . 28_575 ?
O10 Li1 O5 101.2(18) . 38 ?
O6 Li1 O5 86.9(9) . 38 ?
O6 Li1 O5 86.9(9) 28_575 38 ?
O10 Li1 O5 101.2(18) . . ?
O6 Li1 O5 86.9(9) . . ?
O6 Li1 O5 86.9(9) 28_575 . ?
O5 Li1 O5 158(4) 38 . ?
O10 Li1 Li2 140.2(11) . 32 ?
O6 Li1 Li2 36.1(13) . 32 ?
O6 Li1 Li2 112(3) 28_575 32 ?
O5 Li1 Li2 72.0(15) 38 32 ?
O5 Li1 Li2 90.6(18) . 32 ?
O10 Li1 Li2 140.2(11) . 17 ?
O6 Li1 Li2 36.1(13) . 17 ?
O6 Li1 Li2 112(3) 28_575 17 ?
O5 Li1 Li2 90.6(18) 38 17 ?
O5 Li1 Li2 72.0(15) . 17 ?
Li2 Li1 Li2 18.8(13) 32 17 ?
O10 Li1 Li2 140.2(11) . 7_575 ?
O6 Li1 Li2 112(3) . 7_575 ?
O6 Li1 Li2 36.1(13) 28_575 7_575 ?
O5 Li1 Li2 72.0(15) 38 7_575 ?
O5 Li1 Li2 90.6(18) . 7_575 ?
Li2 Li1 Li2 76(2) 32 7_575 ?
Li2 Li1 Li2 80(2) 17 7_575 ?
O10 Li1 Li2 140.2(11) . 42_575 ?
O6 Li1 Li2 112(3) . 42_575 ?
O6 Li1 Li2 36.1(13) 28_575 42_575 ?
O5 Li1 Li2 90.6(18) 38 42_575 ?
O5 Li1 Li2 72.0(15) . 42_575 ?
Li2 Li1 Li2 80(2) 32 42_575 ?
Li2 Li1 Li2 76(2) 17 42_575 ?
Li2 Li1 Li2 18.8(13) 7_575 42_575 ?
Li2 Li2 O7 74.5(11) 45 . ?
Li2 Li2 O6 74.6(10) 45 32 ?
O7 Li2 O6 104.9(16) . 32 ?
Li2 Li2 O9 93.3(13) 45 29_566 ?
O7 Li2 O9 144(2) . 29_566 ?
O6 Li2 O9 104(2) 32 29_566 ?
Li2 Li2 O3 174.9(9) 45 9 ?
O7 Li2 O3 101.3(17) . 9 ?
O6 Li2 O3 104.1(16) 32 9 ?
O9 Li2 O3 91.9(15) 29_566 9 ?
Li2 Li2 O9 60.5(10) 45 33_766 ?
O7 Li2 O9 124.1(18) . 33_766 ?
O6 Li2 O9 93.8(18) 32 33_766 ?
O9 Li2 O9 32.8(14) 29_566 33_766 ?
O3 Li2 O9 124.7(16) 9 33_766 ?
Li2 Li2 Li3 138.2(8) 45 9 ?
O7 Li2 Li3 144.1(18) . 9 ?
O6 Li2 Li3 99.7(15) 32 9 ?
O9 Li2 Li3 47.0(11) 29_566 9 ?
O3 Li2 Li3 46.8(7) 9 9 ?
O9 Li2 Li3 79.0(12) 33_766 9 ?
Li2 Li2 Li2 135.000(12) 45 28_565 ?
O7 Li2 Li2 87.7(11) . 28_565 ?
O6 Li2 Li2 150.4(10) 32 28_565 ?
O9 Li2 Li2 77.4(13) 29_566 28_565 ?
O3 Li2 Li2 46.5(10) 9 28_565 ?
O9 Li2 Li2 101.2(11) 33_766 28_565 ?
Li3 Li2 Li2 59.1(8) 9 28_565 ?
Li2 Li2 Li1 80.6(6) 45 5_755 ?
O7 Li2 Li1 140.1(17) . 5_755 ?
O6 Li2 Li1 37.3(11) 32 5_755 ?
O9 Li2 Li1 66.7(16) 29_566 5_755 ?
O3 Li2 Li1 101.4(13) 9 5_755 ?
O9 Li2 Li1 64.4(14) 33_766 5_755 ?
Li3 Li2 Li1 72.2(9) 9 5_755 ?
Li2 Li2 Li1 131.2(7) 28_565 5_755 ?
Li2 Li2 Li4 80.6(7) 45 5_755 ?
O7 Li2 Li4 37.9(10) . 5_755 ?
O6 Li2 Li4 140.6(15) 32 5_755 ?
O9 Li2 Li4 107.7(17) 29_566 5_755 ?
O3 Li2 Li4 97.8(14) 9 5_755 ?
O9 Li2 Li4 100.1(15) 33_766 5_755 ?
Li3 Li2 Li4 119.0(13) 9 5_755 ?
Li2 Li2 Li4 61.5(6) 28_565 5_755 ?
Li1 Li2 Li4 160.0(14) 5_755 5_755 ?
Li2 Li2 U2 81.1(6) 45 5_755 ?
O7 Li2 U2 103.5(15) . 5_755 ?
O6 Li2 U2 135.6(17) 32 5_755 ?
O9 Li2 U2 40.7(10) 29_566 5_755 ?
O3 Li2 U2 102.9(12) 9 5_755 ?
O9 Li2 U2 41.8(9) 33_766 5_755 ?
Li3 Li2 U2 74.8(10) 9 5_755 ?
Li2 Li2 U2 63.1(7) 28_565 5_755 ?
Li1 Li2 U2 102.8(13) 5_755 5_755 ?
Li4 Li2 U2 67.5(10) 5_755 5_755 ?
Li2 Li2 U1 150.4(5) 45 9 ?
O7 Li2 U1 86.8(13) . 9 ?
O6 Li2 U1 88.8(12) 32 9 ?
O9 Li2 U1 114.7(15) 29_566 9 ?
O3 Li2 U1 24.7(5) 9 9 ?
O9 Li2 U1 146.8(14) 33_766 9 ?
Li3 Li2 U1 67.9(8) 9 9 ?
Li2 Li2 U1 64.8(6) 28_565 9 ?
Li1 Li2 U1 101.1(11) 5_755 9 ?
Li4 Li2 U1 98.6(11) 5_755 9 ?
U2 Li2 U1 126.2(11) 5_755 9 ?
O8 Li4 O7 92.6(12) . 8_676 ?
O8 Li4 O7 92.6(12) . 29_576 ?
O7 Li4 O7 89.88(12) 8_676 29_576 ?
O8 Li4 O7 92.6(12) . 7_575 ?
O7 Li4 O7 175(2) 8_676 7_575 ?
O7 Li4 O7 89.88(12) 29_576 7_575 ?
O8 Li4 O7 92.6(12) . 30_675 ?
O7 Li4 O7 89.88(12) 8_676 30_675 ?
O7 Li4 O7 175(2) 29_576 30_675 ?
O7 Li4 O7 89.88(12) 7_575 30_675 ?
O8 Li4 Li2 58.5(9) . 8_676 ?
O7 Li4 Li2 35.7(8) 8_676 8_676 ?
O7 Li4 Li2 82.0(9) 29_576 8_676 ?
O7 Li4 Li2 149.3(19) 7_575 8_676 ?
O7 Li4 Li2 100.8(10) 30_675 8_676 ?
O8 Li4 Li2 58.5(9) . 41_676 ?
O7 Li4 Li2 35.7(8) 8_676 41_676 ?
O7 Li4 Li2 100.8(9) 29_576 41_676 ?
O7 Li4 Li2 149.3(19) 7_575 41_676 ?
O7 Li4 Li2 82.0(9) 30_675 41_676 ?
Li2 Li4 Li2 18.8(13) 8_676 41_676 ?
O8 Li4 Li2 58.5(9) . 29_576 ?
O7 Li4 Li2 82.0(9) 8_676 29_576 ?
O7 Li4 Li2 35.7(8) 29_576 29_576 ?
O7 Li4 Li2 100.8(10) 7_575 29_576 ?
O7 Li4 Li2 149.3(19) 30_675 29_576 ?
Li2 Li4 Li2 56.9(13) 8_676 29_576 ?
Li2 Li4 Li2 74.2(8) 41_676 29_576 ?
O8 Li4 Li2 58.5(9) . 19_675 ?
O7 Li4 Li2 82.0(9) 8_676 19_675 ?
O7 Li4 Li2 149.3(19) 29_576 19_675 ?
O7 Li4 Li2 100.8(9) 7_575 19_675 ?
O7 Li4 Li2 35.7(8) 30_675 19_675 ?
Li2 Li4 Li2 74.2(8) 8_676 19_675 ?
Li2 Li4 Li2 56.9(13) 41_676 19_675 ?
Li2 Li4 Li2 113.6(17) 29_576 19_675 ?
O8 Li4 Li2 58.5(9) . 42_575 ?
O7 Li4 Li2 149.3(19) 8_676 42_575 ?
O7 Li4 Li2 82.0(9) 29_576 42_575 ?
O7 Li4 Li2 35.7(8) 7_575 42_575 ?
O7 Li4 Li2 100.8(9) 30_675 42_575 ?
Li2 Li4 Li2 113.6(17) 8_676 42_575 ?
Li2 Li4 Li2 117.0(18) 41_676 42_575 ?
Li2 Li4 Li2 74.2(8) 29_576 42_575 ?
Li2 Li4 Li2 90.0(16) 19_675 42_575 ?
O8 Li4 Li2 58.5(9) . 20_576 ?
O7 Li4 Li2 100.8(9) 8_676 20_576 ?
O7 Li4 Li2 35.7(8) 29_576 20_576 ?
O7 Li4 Li2 82.0(9) 7_575 20_576 ?
O7 Li4 Li2 149.3(19) 30_675 20_576 ?
Li2 Li4 Li2 74.2(8) 8_676 20_576 ?
Li2 Li4 Li2 90.0(16) 41_676 20_576 ?
Li2 Li4 Li2 18.8(13) 29_576 20_576 ?
Li2 Li4 Li2 117.0(18) 19_675 20_576 ?
Li2 Li4 Li2 56.9(13) 42_575 20_576 ?
O8 Li4 Li2 58.5(9) . 7_575 ?
O7 Li4 Li2 149.3(19) 8_676 7_575 ?
O7 Li4 Li2 100.8(10) 29_576 7_575 ?
O7 Li4 Li2 35.7(8) 7_575 7_575 ?
O7 Li4 Li2 82.0(9) 30_675 7_575 ?
Li2 Li4 Li2 117.0(18) 8_676 7_575 ?
Li2 Li4 Li2 113.6(17) 41_676 7_575 ?
Li2 Li4 Li2 90.0(16) 29_576 7_575 ?
Li2 Li4 Li2 74.2(8) 19_675 7_575 ?
Li2 Li4 Li2 18.8(13) 42_575 7_575 ?
Li2 Li4 Li2 74.2(8) 20_576 7_575 ?
O11 O11 O11 59.999(5) 17 32 ?
O11 O11 O11 135.000(14) 17 28_565 ?
O11 O11 O11 135.00(3) 32 28_565 ?
O5 Li3 O5 120.4(19) . 2_576 ?
O5 Li3 O9 149.6(16) . 13_655 ?
O5 Li3 O9 90.0(9) 2_576 13_655 ?
O5 Li3 O9 90.0(9) . 14_676 ?
O5 Li3 O9 149.6(16) 2_576 14_676 ?
O9 Li3 O9 59.6(18) 13_655 14_676 ?
O5 Li3 O3 90.0(5) . . ?
O5 Li3 O3 90.0(5) 2_576 . ?
O9 Li3 O3 89.9(9) 13_655 . ?
O9 Li3 O3 89.9(9) 14_676 . ?
O5 Li3 O3 90.0(5) . 2_576 ?
O5 Li3 O3 90.0(5) 2_576 2_576 ?
O9 Li3 O3 89.9(9) 13_655 2_576 ?
O9 Li3 O3 89.9(9) 14_676 2_576 ?
O3 Li3 O3 180(2) . 2_576 ?
O5 Li3 Li2 135.6(8) . 43_556 ?
O5 Li3 Li2 79.7(8) 2_576 43_556 ?
O9 Li3 Li2 43.6(8) 13_655 43_556 ?
O9 Li3 Li2 77.7(13) 14_676 43_556 ?
O3 Li3 Li2 48.1(9) . 43_556 ?
O3 Li3 Li2 131.8(13) 2_576 43_556 ?
O5 Li3 Li2 79.7(8) . 17 ?
O5 Li3 Li2 135.6(8) 2_576 17 ?
O9 Li3 Li2 77.7(13) 13_655 17 ?
O9 Li3 Li2 43.6(8) 14_676 17 ?
O3 Li3 Li2 48.1(9) . 17 ?
O3 Li3 Li2 131.8(13) 2_576 17 ?
Li2 Li3 Li2 61.9(17) 43_556 17 ?
O5 Li3 Li2 79.7(8) . 42_575 ?
O5 Li3 Li2 135.6(8) 2_576 42_575 ?
O9 Li3 Li2 77.7(13) 13_655 42_575 ?
O9 Li3 Li2 43.6(8) 14_676 42_575 ?
O3 Li3 Li2 131.8(13) . 42_575 ?
O3 Li3 Li2 48.1(9) 2_576 42_575 ?
Li2 Li3 Li2 114.7(19) 43_556 42_575 ?
Li2 Li3 Li2 83.6(17) 17 42_575 ?
O5 Li3 Li2 135.6(8) . 20_576 ?
O5 Li3 Li2 79.7(8) 2_576 20_576 ?
O9 Li3 Li2 43.6(8) 13_655 20_576 ?
O9 Li3 Li2 77.7(13) 14_676 20_576 ?
O3 Li3 Li2 131.8(13) . 20_576 ?
O3 Li3 Li2 48.1(9) 2_576 20_576 ?
Li2 Li3 Li2 83.6(17) 43_556 20_576 ?
Li2 Li3 Li2 114.7(19) 17 20_576 ?
Li2 Li3 Li2 61.9(17) 42_575 20_576 ?
O5 Li3 U1 80.1(6) . 2_576 ?
O5 Li3 U1 80.1(6) 2_576 2_576 ?
O9 Li3 U1 107.6(4) 13_655 2_576 ?
O9 Li3 U1 107.6(4) 14_676 2_576 ?
O3 Li3 U1 159.7(16) . 2_576 ?
O3 Li3 U1 20.4(5) 2_576 2_576 ?
Li2 Li3 U1 144.4(9) 43_556 2_576 ?
Li2 Li3 U1 144.4(9) 17 2_576 ?
Li2 Li3 U1 64.0(7) 42_575 2_576 ?
Li2 Li3 U1 64.0(7) 20_576 2_576 ?
O5 Li3 U1 80.1(6) . . ?
O5 Li3 U1 80.1(6) 2_576 . ?
O9 Li3 U1 107.6(4) 13_655 . ?
O9 Li3 U1 107.6(4) 14_676 . ?
O3 Li3 U1 20.4(5) . . ?
O3 Li3 U1 159.7(16) 2_576 . ?
Li2 Li3 U1 64.0(7) 43_556 . ?
Li2 Li3 U1 64.0(7) 17 . ?
Li2 Li3 U1 144.4(9) 42_575 . ?
Li2 Li3 U1 144.4(9) 20_576 . ?
U1 Li3 U1 139.3(11) 2_576 . ?
O12 OW1 Li5 118(4) . . ?
O12 OW1 Li5 118(4) . 5_755 ?
Li5 OW1 Li5 33(5) . 5_755 ?
Li5 Li5 Li5 90.00(9) 30_775 5_755 ?
Li5 Li5 Li5 45.00(4) 30_775 26_755 ?
Li5 Li5 Li5 45.00(4) 5_755 26_755 ?
Li5 Li5 OW1 146(3) 30_775 . ?
Li5 Li5 OW1 74(3) 5_755 . ?
Li5 Li5 OW1 113(3) 26_755 . ?
Li5 Li5 OW1 74(3) 30_775 28_575 ?
Li5 Li5 OW1 146(3) 5_755 28_575 ?
Li5 Li5 OW1 113(3) 26_755 28_575 ?
OW1 Li5 OW1 104(5) . 28_575 ?
Li5 Li5 OW2 76(2) 30_775 . ?
Li5 Li5 OW2 76(2) 5_755 . ?
Li5 Li5 OW2 70(3) 26_755 . ?
OW1 Li5 OW2 125(3) . . ?
OW1 Li5 OW2 125(3) 28_575 . ?
OW2 OW2 OW2 60.00(3) 13_755 33_777 ?
OW2 OW2 OW2 90.000(18) 13_755 37_577 ?
OW2 OW2 OW2 60.00(5) 33_777 37_577 ?
OW2 OW2 OW2 60.00(5) 13_755 9 ?
OW2 OW2 OW2 90.000(1) 33_777 9 ?
OW2 OW2 OW2 60.00(2) 37_577 9 ?
OW2 OW2 Li5 131.8(10) 13_755 5_755 ?
OW2 OW2 Li5 155(3) 33_777 5_755 ?
OW2 OW2 Li5 131.8(11) 37_577 5_755 ?
OW2 OW2 Li5 115(3) 9 5_755 ?
OW2 OW2 Li5 131.8(11) 13_755 30_775 ?
OW2 OW2 Li5 115(3) 33_777 30_775 ?
OW2 OW2 Li5 131.8(10) 37_577 30_775 ?
OW2 OW2 Li5 155(3) 9 30_775 ?
Li5 OW2 Li5 39(6) 5_755 30_775 ?
OW2 OW2 Li5 115(3) 13_755 26_755 ?
OW2 OW2 Li5 131.8(10) 33_777 26_755 ?
OW2 OW2 Li5 155(3) 37_577 26_755 ?
OW2 OW2 Li5 131.8(10) 9 26_755 ?
Li5 OW2 Li5 27(4) 5_755 26_755 ?
Li5 OW2 Li5 27(4) 30_775 26_755 ?
OW2 OW2 Li5 155(3) 13_755 . ?
OW2 OW2 Li5 131.8(10) 33_777 . ?
OW2 OW2 Li5 115(3) 37_577 . ?
OW2 OW2 Li5 131.8(11) 9 . ?
Li5 OW2 Li5 27(4) 5_755 . ?
Li5 OW2 Li5 27(4) 30_775 . ?
Li5 OW2 Li5 39(6) 26_755 . ?

loop_
_geom_bond_atom_site_label_1
_geom_bond_atom_site_label_2
_geom_bond_distance
_geom_bond_site_symmetry_2
_geom_bond_publ_flag
U1 O3 1.850(8) 6_556 ?
U1 O3 1.850(8) . ?
U1 O2 2.281(8) 27_556 ?
U1 O2 2.281(8) . ?
U1 O4 2.310(9) 27_556 ?
U1 O4 2.310(9) . ?
U1 O1 2.327(9) . ?
U1 O1 2.327(9) 27_556 ?
U1 Li2 3.63(4) 24_556 ?
U1 Li2 3.63(4) 43_556 ?
U1 Li2 3.63(4) 45 ?
U1 Li2 3.63(4) 17 ?
U2 O8 1.77(4) 25_676 ?
U2 O8 1.77(4) . ?
U2 O9 2.29(3) 38 ?
U2 O9 2.29(3) 14_676 ?
U2 O9 2.29(3) . ?
U2 O9 2.29(3) 37_576 ?
U2 O9 2.29(3) 13_655 ?
U2 O9 2.29(3) 26_655 ?
U2 O9 2.29(3) 25_676 ?
U2 O9 2.29(3) 2_576 ?
U2 Li2 3.42(4) 31_656 ?
U2 Li2 3.42(4) 42_575 ?
O1 O4 1.493(12) . ?
O2 O2 1.505(18) 27_556 ?
O3 Li3 2.200(8) . ?
O3 Li2 2.25(4) 43_556 ?
O3 Li2 2.25(4) 17 ?
O5 Li3 2.07(2) . ?
O5 Li1 2.270(17) . ?
O6 Li2 1.99(4) 32 ?
O6 Li2 1.99(4) 17 ?
O6 Li1 2.05(2) . ?
O7 Li2 1.97(4) 45 ?
O7 Li2 1.97(4) . ?
O7 Li4 2.077(9) 5_755 ?
O8 Li4 1.93(6) . ?
O9 O9 1.29(5) 38 ?
O9 Li2 2.08(4) 31_656 ?
O9 Li2 2.08(4) 8_676 ?
O9 Li3 2.20(4) 37_576 ?
O9 Li2 2.38(4) 18_656 ?
O9 Li2 2.38(4) 41_676 ?
Li1 O10 1.95(8) . ?
Li1 O6 2.05(2) 28_575 ?
Li1 O5 2.270(17) 38 ?
Li1 Li2 3.24(7) 32 ?
Li1 Li2 3.24(7) 17 ?
Li1 Li2 3.24(7) 7_575 ?
Li1 Li2 3.24(7) 42_575 ?
Li2 Li2 1.06(7) 45 ?
Li2 O6 1.99(4) 32 ?
Li2 O9 2.08(4) 29_566 ?
Li2 O3 2.25(4) 9 ?
Li2 O9 2.38(4) 33_766 ?
Li2 Li3 3.01(4) 9 ?
Li2 Li2 3.09(8) 28_565 ?
Li2 Li1 3.24(7) 5_755 ?
Li2 Li4 3.24(5) 5_755 ?
Li2 U2 3.42(4) 5_755 ?
Li2 U1 3.63(4) 9 ?
Li4 O7 2.077(9) 8_676 ?
Li4 O7 2.077(9) 29_576 ?
Li4 O7 2.077(9) 7_575 ?
Li4 O7 2.077(9) 30_675 ?
Li4 Li2 3.24(5) 8_676 ?
Li4 Li2 3.24(5) 41_676 ?
Li4 Li2 3.24(5) 29_576 ?
Li4 Li2 3.24(5) 19_675 ?
Li4 Li2 3.24(5) 42_575 ?
Li4 Li2 3.24(5) 20_576 ?
Li4 Li2 3.24(5) 7_575 ?
O11 O11 1.28(6) 17 ?
O11 O11 1.28(6) 32 ?
O11 O11 1.40(8) 28_565 ?
O12 OW1 1.11(4) . ?
Li3 O5 2.07(2) 2_576 ?
Li3 O9 2.20(4) 13_655 ?
Li3 O9 2.20(4) 14_676 ?
Li3 O3 2.200(8) 2_576 ?
Li3 Li2 3.01(4) 43_556 ?
Li3 Li2 3.01(4) 17 ?
Li3 Li2 3.01(4) 42_575 ?
Li3 Li2 3.01(4) 20_576 ?
Li3 U1 3.745(13) 2_576 ?
OW1 Li5 2.05(7) . ?
OW1 Li5 2.05(7) 5_755 ?
Li5 Li5 1.15(16) 30_775 ?
Li5 Li5 1.15(16) 5_755 ?
Li5 Li5 1.6(2) 26_755 ?
Li5 OW1 2.05(7) 28_575 ?
Li5 OW2 2.4(3) . ?
OW2 OW2 1.8(3) 13_755 ?
OW2 OW2 1.8(3) 33_777 ?
OW2 OW2 1.8(3) 37_577 ?
OW2 OW2 1.8(3) 9 ?
OW2 Li5 2.4(3) 5_755 ?
OW2 Li5 2.4(3) 30_775 ?
OW2 Li5 2.4(3) 26_755 ?
